data_1535881
loop_
_publ_author_name
'Iskhakova, L.D.'
'Kozlova, N.P.'

_publ_section_title
;
 Crystal structures M Se O4 * H2 O (M=Ni,Cu)
;
_journal_name_full Kristallografiya
_journal_page_first 635
_journal_page_last 638
_journal_volume 40
_journal_year 1995
_chemical_formula_sum 'Cu H2 O5 Se'
_chemical_name_systematic 'Cu (Se O4) (H2 O)'
_space_group_IT_number 2
_symmetry_space_group_name_Hall '-P 1'
_symmetry_space_group_name_H-M 'P -1'
_cell_angle_alpha 104.027
_cell_angle_beta 106.52
_cell_angle_gamma 97.175
_cell_formula_units_Z 2
_cell_length_a 5.1253
_cell_length_b 5.521
_cell_length_c 7.4638
_cell_volume 192.133
_citation_journal_id_ASTM KRISAJ
_cod_data_source_file Iskhakova_KRISAJ_1995_1492.cif
_cod_data_source_block H2Cu1O5Se1
_cod_original_cell_volume 192.1331
_cod_original_formula_sum 'H2 Cu1 O5 Se1'
_cod_database_code 1535881

loop_
_symmetry_equiv_pos_as_xyz
x,y,z
-x,-y,-z

loop_
_atom_site_label
_atom_site_type_symbol
_atom_site_fract_x
_atom_site_fract_y
_atom_site_fract_z
_atom_site_occupancy
_atom_site_U_iso_or_equiv
H1 H+1 0.5 0.67 0.189 1 0.0
O5 O-2 0.3728 0.6152 0.214 1 0.0
O4 O-2 0.1955 0.1628 0.8756 1 0.0
O3 O-2 0.1697 0.6659 0.8472 1 0.0
H2 H+1 0.4 0.49 0.26 1 0.0
O1 O-2 0.2731 0.1902 0.3477 1 0.0
Se1 Se+6 0.07087 0.87257 0.73147 1 0.0
Cu2 Cu+2 0 0.5 0 1 0.0
O2 O-2 0.182 0.8189 0.543 1 0.0
Cu1 Cu+2 0.5 0 0.5 1 0.0
